data_2236824
loop_
_publ_author_name
'Najafi, Ezzatollah'
'Amini, Mostafa M.'
'Ng, Seik Weng'

_publ_section_title
;
 Di-\m~2~-ethanolato-octamethylbis(\m-4-methyl-5-sulfanylidene-4,5-dihydro-1<i>H</i>-1,2,4-triazol-1-ido-\k^2^<i>N</i>^1^:<i>N</i>^2^)di-\m~3~-oxido-tetratin(IV)
;
_journal_coeditor_code BT6863
_journal_issue 12
_journal_name_full 'Acta Crystallographica Section E'
_journal_page_first m1545
_journal_paper_doi 10.1107/S1600536812047708
_journal_volume 68
_journal_year 2012
_chemical_formula_iupac '[Sn4 (C H3)8 (C2 H5 O)2 O2 (C3 H4 N3 S)2]'
_chemical_formula_moiety 'C18 H42 N6 O4 S2 Sn4'
_chemical_formula_sum 'C18 H42 N6 O4 S2 Sn4'
_chemical_formula_weight 945.46
_chemical_name_systematic
;
Di-\m~2~-ethanolato-octamethylbis(\m-4-methyl-5-sulfanylidene-4,5-dihydro-
1<i>H</i>-1,2,4-triazolido-\k^2^<i>N</i>^1^:<i>N</i>^2^)di-\m~3~-oxido-
tetratin(IV)
;
_space_group_IT_number 14
_symmetry_cell_setting monoclinic
_symmetry_space_group_name_Hall '-P 2yn'
_symmetry_space_group_name_H-M 'P 1 21/n 1'
_atom_sites_solution_hydrogens geom
_atom_sites_solution_primary direct
_atom_sites_solution_secondary difmap
_audit_creation_method SHELXL-97
_cell_angle_alpha 90.00
_cell_angle_beta 103.036(4)
_cell_angle_gamma 90.00
_cell_formula_units_Z 2
_cell_length_a 9.3965(4)
_cell_length_b 17.8939(7)
_cell_length_c 9.9084(4)
_cell_measurement_reflns_used 6388
_cell_measurement_temperature 100(2)
_cell_measurement_theta_max 27.4991
_cell_measurement_theta_min 2.9236
_cell_volume 1623.06(12)
_computing_cell_refinement 'CrysAlis PRO (Agilent, 2012)'
_computing_data_collection 'CrysAlis PRO (Agilent, 2012)'
_computing_data_reduction 'CrysAlis PRO (Agilent, 2012)'
_computing_molecular_graphics 'X-SEED (Barbour, 2001)'
_computing_publication_material 'publCIF (Westrip, 2010)'
_computing_structure_refinement 'SHELXL97 (Sheldrick, 2008)'
_computing_structure_solution 'SHELXS97 (Sheldrick, 2008)'
_diffrn_ambient_temperature 100(2)
_diffrn_detector_area_resol_mean 10.4041
_diffrn_measured_fraction_theta_full 0.999
_diffrn_measured_fraction_theta_max 0.999
_diffrn_measurement_device_type 'Agilent SuperNova (Dual, Cu at zero, Atlas)'
_diffrn_measurement_method '\w scan'
_diffrn_radiation_monochromator Mirror
_diffrn_radiation_source 'SuperNova (Mo) X-ray Source'
_diffrn_radiation_type MoK\a
_diffrn_radiation_wavelength 0.71073
_diffrn_reflns_av_R_equivalents 0.0365
_diffrn_reflns_av_sigmaI/netI 0.0312
_diffrn_reflns_limit_h_max 12
_diffrn_reflns_limit_h_min -11
_diffrn_reflns_limit_k_max 21
_diffrn_reflns_limit_k_min -23
_diffrn_reflns_limit_l_max 12
_diffrn_reflns_limit_l_min -11
_diffrn_reflns_number 15728
_diffrn_reflns_theta_full 27.56
_diffrn_reflns_theta_max 27.56
_diffrn_reflns_theta_min 2.93
_diffrn_standards_decay_% 0
_diffrn_standards_interval_count 0
_diffrn_standards_interval_time 0
_diffrn_standards_number 0
_exptl_absorpt_coefficient_mu 3.202
_exptl_absorpt_correction_T_max 0.5668
_exptl_absorpt_correction_T_min 0.4467
_exptl_absorpt_correction_type multi-scan
_exptl_absorpt_process_details '(CrysAlis PRO; Agilent, 2012)'
_exptl_crystal_colour colorless
_exptl_crystal_density_diffrn 1.935
_exptl_crystal_density_method 'not measured'
_exptl_crystal_description prism
_exptl_crystal_F_000 912
_exptl_crystal_size_max 0.30
_exptl_crystal_size_mid 0.25
_exptl_crystal_size_min 0.20
_refine_diff_density_max 0.750
_refine_diff_density_min -0.669
_refine_ls_extinction_method none
_refine_ls_goodness_of_fit_ref 1.038
_refine_ls_hydrogen_treatment constr
_refine_ls_matrix_type full
_refine_ls_number_parameters 155
_refine_ls_number_reflns 3743
_refine_ls_number_restraints 0
_refine_ls_restrained_S_all 1.038
_refine_ls_R_factor_all 0.0323
_refine_ls_R_factor_gt 0.0255
_refine_ls_shift/su_max 0.001
_refine_ls_shift/su_mean 0.001
_refine_ls_structure_factor_coef Fsqd
_refine_ls_weighting_details 'calc w=1/[\s^2^(Fo^2^)+(0.0302P)^2^+2.3203P] where P=(Fo^2^+2Fc^2^)/3'
_refine_ls_weighting_scheme calc
_refine_ls_wR_factor_gt 0.0614
_refine_ls_wR_factor_ref 0.0653
_reflns_number_gt 3280
_reflns_number_total 3743
_reflns_threshold_expression I>2\s(I)
_cod_data_source_file bt6863.cif
_cod_data_source_block I
_cod_original_cell_volume 1623.06(11)
_cod_original_sg_symbol_H-M 'P 21/n'
_cod_database_code 2236824
_cod_database_fobs_code 2236824

loop_
_symmetry_equiv_pos_as_xyz
'x, y, z'
'-x+1/2, y+1/2, -z+1/2'
'-x, -y, -z'
'x-1/2, -y-1/2, z-1/2'

loop_
_atom_site_type_symbol
_atom_site_label
_atom_site_fract_x
_atom_site_fract_y
_atom_site_fract_z
_atom_site_U_iso_or_equiv
_atom_site_adp_type
_atom_site_calc_flag
_atom_site_refinement_flags
_atom_site_occupancy
_atom_site_symmetry_multiplicity
Sn Sn1 0.37077(2) 0.436391(12) 0.49959(2) 0.01497(7) Uani d . 1 1
Sn Sn2 0.70638(2) 0.467990(13) 0.80539(2) 0.01507(7) Uani d . 1 1
S S1 0.69104(11) 0.33447(6) 1.09067(10) 0.0342(2) Uani d . 1 1
O O1 0.5639(2) 0.48179(13) 0.6221(2) 0.0182(5) Uani d . 1 1
O O2 0.7909(3) 0.55849(14) 0.7058(2) 0.0200(5) Uani d . 1 1
N N1 0.4168(3) 0.36557(17) 0.7393(3) 0.0224(6) Uani d . 1 1
N N2 0.5475(3) 0.37949(17) 0.8347(3) 0.0199(6) Uani d . 1 1
N N3 0.4324(3) 0.29205(17) 0.9189(3) 0.0233(6) Uani d . 1 1
C C1 0.4547(4) 0.3342(2) 0.4438(4) 0.0253(8) Uani d . 1 1
H H1A 0.5373 0.3442 0.4012 0.038 Uiso calc R 1 1
H H1B 0.3782 0.3076 0.3777 0.038 Uiso calc R 1 1
H H1C 0.4877 0.3034 0.5268 0.038 Uiso calc R 1 1
C C2 0.2100(4) 0.4864(2) 0.5902(4) 0.0265(8) Uani d . 1 1
H H2A 0.2210 0.5408 0.5902 0.040 Uiso calc R 1 1
H H2B 0.2221 0.4686 0.6857 0.040 Uiso calc R 1 1
H H2C 0.1125 0.4727 0.5366 0.040 Uiso calc R 1 1
C C3 0.8781(4) 0.3928(2) 0.7987(4) 0.0276(8) Uani d . 1 1
H H3A 0.9637 0.4208 0.7859 0.041 Uiso calc R 1 1
H H3B 0.8469 0.3579 0.7214 0.041 Uiso calc R 1 1
H H3C 0.9034 0.3647 0.8858 0.041 Uiso calc R 1 1
C C4 0.6810(4) 0.5344(2) 0.9736(3) 0.0247(8) Uani d . 1 1
H H4A 0.7441 0.5785 0.9803 0.037 Uiso calc R 1 1
H H4B 0.7081 0.5054 1.0594 0.037 Uiso calc R 1 1
H H4C 0.5789 0.5504 0.9595 0.037 Uiso calc R 1 1
C C5 0.3523(4) 0.3131(2) 0.7935(3) 0.0236(7) Uani d . 1 1
H H5 0.2603 0.2921 0.7505 0.028 Uiso calc R 1 1
C C6 0.4001(5) 0.2340(2) 1.0099(4) 0.0343(9) Uani d . 1 1
H H6A 0.3039 0.2124 0.9699 0.051 Uiso calc R 1 1
H H6B 0.3999 0.2555 1.1008 0.051 Uiso calc R 1 1
H H6C 0.4747 0.1948 1.0204 0.051 Uiso calc R 1 1
C C7 0.5556(4) 0.3356(2) 0.9450(3) 0.0212(7) Uani d . 1 1
C C8 0.9254(4) 0.5956(2) 0.7578(4) 0.0239(7) Uani d . 1 1
H H8A 0.9841 0.5950 0.6864 0.029 Uiso calc R 1 1
H H8B 0.9809 0.5685 0.8400 0.029 Uiso calc R 1 1
C C9 0.9025(5) 0.6751(2) 0.7972(5) 0.0381(10) Uani d . 1 1
H H9A 0.9974 0.6990 0.8327 0.057 Uiso calc R 1 1
H H9B 0.8458 0.6758 0.8689 0.057 Uiso calc R 1 1
H H9C 0.8493 0.7024 0.7155 0.057 Uiso calc R 1 1

loop_
_atom_site_aniso_label
_atom_site_aniso_U_11
_atom_site_aniso_U_22
_atom_site_aniso_U_33
_atom_site_aniso_U_12
_atom_site_aniso_U_13
_atom_site_aniso_U_23
Sn1 0.01475(12) 0.01498(13) 0.01399(11) -0.00248(8) 0.00072(8) 0.00005(8)
Sn2 0.01482(12) 0.01626(13) 0.01265(11) 0.00072(8) -0.00002(8) -0.00025(8)
S1 0.0269(5) 0.0421(6) 0.0294(5) 0.0007(4) -0.0028(4) 0.0170(4)
O1 0.0186(12) 0.0190(12) 0.0146(11) -0.0030(10) -0.0011(9) 0.0042(9)
O2 0.0177(12) 0.0203(13) 0.0190(12) -0.0075(10) -0.0018(9) 0.0009(9)
N1 0.0239(16) 0.0221(16) 0.0198(14) -0.0062(13) 0.0017(11) -0.0017(11)
N2 0.0179(14) 0.0235(16) 0.0154(13) -0.0038(12) -0.0021(10) 0.0026(11)
N3 0.0275(17) 0.0184(16) 0.0251(15) -0.0027(13) 0.0083(12) 0.0011(12)
C1 0.031(2) 0.022(2) 0.0214(17) 0.0031(16) 0.0031(14) -0.0010(14)
C2 0.0229(19) 0.036(2) 0.0215(17) 0.0055(16) 0.0056(14) -0.0044(15)
C3 0.0238(19) 0.025(2) 0.034(2) 0.0090(16) 0.0073(15) 0.0025(15)
C4 0.029(2) 0.027(2) 0.0198(17) -0.0050(16) 0.0076(14) -0.0073(14)
C5 0.0273(19) 0.0212(19) 0.0222(17) -0.0050(15) 0.0056(14) -0.0048(13)
C6 0.043(2) 0.024(2) 0.039(2) -0.0082(18) 0.0167(18) 0.0084(16)
C7 0.0218(18) 0.0180(18) 0.0242(17) 0.0023(14) 0.0062(13) 0.0017(13)
C8 0.0184(17) 0.025(2) 0.0285(18) -0.0033(15) 0.0049(14) -0.0017(14)
C9 0.030(2) 0.030(2) 0.050(3) -0.0106(18) 0.0016(18) -0.0093(18)

loop_
_atom_type_symbol
_atom_type_description
_atom_type_scat_dispersion_real
_atom_type_scat_dispersion_imag
_atom_type_scat_source
C C 0.0033 0.0016 'International Tables Vol C Tables 4.2.6.8 and 6.1.1.4'
H H 0.0000 0.0000 'International Tables Vol C Tables 4.2.6.8 and 6.1.1.4'
N N 0.0061 0.0033 'International Tables Vol C Tables 4.2.6.8 and 6.1.1.4'
O O 0.0106 0.0060 'International Tables Vol C Tables 4.2.6.8 and 6.1.1.4'
S S 0.1246 0.1234 'International Tables Vol C Tables 4.2.6.8 and 6.1.1.4'
Sn Sn -0.6537 1.4246 'International Tables Vol C Tables 4.2.6.8 and 6.1.1.4'

loop_
_geom_angle_atom_site_label_1
_geom_angle_atom_site_label_2
_geom_angle_atom_site_label_3
_geom_angle_site_symmetry_1
_geom_angle_site_symmetry_3
_geom_angle
O1 Sn1 O1 3_666 . 74.55(9)
O1 Sn1 C1 3_666 . 106.36(12)
O1 Sn1 C1 . . 99.22(12)
O1 Sn1 C2 3_666 . 106.31(13)
O1 Sn1 C2 . . 101.36(12)
C1 Sn1 C2 . . 144.96(16)
O1 Sn1 O2 3_666 3_666 70.95(8)
O1 Sn1 O2 . 3_666 145.49(9)
C1 Sn1 O2 . 3_666 90.83(12)
C2 Sn1 O2 . 3_666 88.04(12)
O1 Sn1 N1 3_666 . 148.36(9)
O1 Sn1 N1 . . 73.83(9)
C1 Sn1 N1 . . 79.92(12)
C2 Sn1 N1 . . 79.00(12)
O2 Sn1 N1 3_666 . 140.66(9)
O1 Sn2 C4 . . 118.29(13)
O1 Sn2 C3 . . 114.01(12)
C4 Sn2 C3 . . 127.46(15)
O1 Sn2 O2 . . 74.44(9)
C4 Sn2 O2 . . 93.32(12)
C3 Sn2 O2 . . 95.86(13)
O1 Sn2 N2 . . 82.92(9)
C4 Sn2 N2 . . 95.66(13)
C3 Sn2 N2 . . 95.15(14)
O2 Sn2 N2 . . 157.27(9)
Sn2 O1 Sn1 . 3_666 112.77(11)
Sn2 O1 Sn1 . . 141.62(12)
Sn1 O1 Sn1 3_666 . 105.45(9)
C8 O2 Sn2 . . 125.4(2)
C8 O2 Sn1 . 3_666 132.4(2)
Sn2 O2 Sn1 . 3_666 101.70(9)
C5 N1 N2 . . 105.8(3)
C5 N1 Sn1 . . 136.2(2)
N2 N1 Sn1 . . 117.7(2)
C7 N2 N1 . . 109.2(3)
C7 N2 Sn2 . . 127.3(2)
N1 N2 Sn2 . . 123.4(2)
C5 N3 C7 . . 106.7(3)
C5 N3 C6 . . 128.2(3)
C7 N3 C6 . . 125.1(3)
Sn1 C1 H1A . . 109.5
Sn1 C1 H1B . . 109.5
H1A C1 H1B . . 109.5
Sn1 C1 H1C . . 109.5
H1A C1 H1C . . 109.5
H1B C1 H1C . . 109.5
Sn1 C2 H2A . . 109.5
Sn1 C2 H2B . . 109.5
H2A C2 H2B . . 109.5
Sn1 C2 H2C . . 109.5
H2A C2 H2C . . 109.5
H2B C2 H2C . . 109.5
Sn2 C3 H3A . . 109.5
Sn2 C3 H3B . . 109.5
H3A C3 H3B . . 109.5
Sn2 C3 H3C . . 109.5
H3A C3 H3C . . 109.5
H3B C3 H3C . . 109.5
Sn2 C4 H4A . . 109.5
Sn2 C4 H4B . . 109.5
H4A C4 H4B . . 109.5
Sn2 C4 H4C . . 109.5
H4A C4 H4C . . 109.5
H4B C4 H4C . . 109.5
N1 C5 N3 . . 111.5(3)
N1 C5 H5 . . 124.3
N3 C5 H5 . . 124.3
N3 C6 H6A . . 109.5
N3 C6 H6B . . 109.5
H6A C6 H6B . . 109.5
N3 C6 H6C . . 109.5
H6A C6 H6C . . 109.5
H6B C6 H6C . . 109.5
N2 C7 N3 . . 106.8(3)
N2 C7 S1 . . 126.7(3)
N3 C7 S1 . . 126.4(3)
O2 C8 C9 . . 111.7(3)
O2 C8 H8A . . 109.3
C9 C8 H8A . . 109.3
O2 C8 H8B . . 109.3
C9 C8 H8B . . 109.3
H8A C8 H8B . . 108.0
C8 C9 H9A . . 109.5
C8 C9 H9B . . 109.5
H9A C9 H9B . . 109.5
C8 C9 H9C . . 109.5
H9A C9 H9C . . 109.5
H9B C9 H9C . . 109.5

loop_
_geom_bond_atom_site_label_1
_geom_bond_atom_site_label_2
_geom_bond_site_symmetry_2
_geom_bond_distance
Sn1 O1 3_666 2.076(2)
Sn1 O1 . 2.106(2)
Sn1 C1 . 2.114(4)
Sn1 C2 . 2.121(4)
Sn1 O2 3_666 2.250(2)
Sn1 N1 . 2.641(3)
Sn2 O1 . 2.013(2)
Sn2 C4 . 2.105(3)
Sn2 C3 . 2.114(4)
Sn2 O2 . 2.140(2)
Sn2 N2 . 2.240(3)
S1 C7 . 1.695(4)
O1 Sn1 3_666 2.076(2)
O2 C8 . 1.418(4)
O2 Sn1 3_666 2.250(2)
N1 C5 . 1.297(5)
N1 N2 . 1.393(4)
N2 C7 . 1.334(4)
N3 C5 . 1.353(4)
N3 C7 . 1.371(5)
N3 C6 . 1.452(5)
C1 H1A . 0.9800
C1 H1B . 0.9800
C1 H1C . 0.9800
C2 H2A . 0.9800
C2 H2B . 0.9800
C2 H2C . 0.9800
C3 H3A . 0.9800
C3 H3B . 0.9800
C3 H3C . 0.9800
C4 H4A . 0.9800
C4 H4B . 0.9800
C4 H4C . 0.9800
C5 H5 . 0.9500
C6 H6A . 0.9800
C6 H6B . 0.9800
C6 H6C . 0.9800
C8 C9 . 1.503(6)
C8 H8A . 0.9900
C8 H8B . 0.9900
C9 H9A . 0.9800
C9 H9B . 0.9800
C9 H9C . 0.9800

loop_
_geom_torsion_atom_site_label_1
_geom_torsion_atom_site_label_2
_geom_torsion_atom_site_label_3
_geom_torsion_atom_site_label_4
_geom_torsion_site_symmetry_1
_geom_torsion_site_symmetry_4
_geom_torsion
C4 Sn2 O1 Sn1 . 3_666 88.55(16)
C3 Sn2 O1 Sn1 . 3_666 -86.31(16)
O2 Sn2 O1 Sn1 . 3_666 3.23(10)
N2 Sn2 O1 Sn1 . 3_666 -178.81(13)
C4 Sn2 O1 Sn1 . . -96.9(2)
C3 Sn2 O1 Sn1 . . 88.2(2)
O2 Sn2 O1 Sn1 . . 177.8(2)
N2 Sn2 O1 Sn1 . . -4.3(2)
O1 Sn1 O1 Sn2 3_666 . -174.8(3)
C1 Sn1 O1 Sn2 . . -70.2(2)
C2 Sn1 O1 Sn2 . . 81.3(2)
O2 Sn1 O1 Sn2 3_666 . -175.41(15)
N1 Sn1 O1 Sn2 . . 6.38(19)
O1 Sn1 O1 Sn1 3_666 3_666 0.0
C1 Sn1 O1 Sn1 . 3_666 104.54(13)
C2 Sn1 O1 Sn1 . 3_666 -103.98(14)
O2 Sn1 O1 Sn1 3_666 3_666 -0.7(2)
N1 Sn1 O1 Sn1 . 3_666 -178.86(13)
O1 Sn2 O2 C8 . . -175.8(3)
C4 Sn2 O2 C8 . . 65.7(3)
C3 Sn2 O2 C8 . . -62.5(3)
N2 Sn2 O2 C8 . . 178.9(3)
O1 Sn2 O2 Sn1 . 3_666 -2.81(9)
C4 Sn2 O2 Sn1 . 3_666 -121.28(13)
C3 Sn2 O2 Sn1 . 3_666 110.52(13)
N2 Sn2 O2 Sn1 . 3_666 -8.1(3)
O1 Sn1 N1 C5 3_666 . 178.2(3)
O1 Sn1 N1 C5 . . -179.7(4)
C1 Sn1 N1 C5 . . -76.9(4)
C2 Sn1 N1 C5 . . 75.0(4)
O2 Sn1 N1 C5 3_666 . 1.9(4)
O1 Sn1 N1 N2 3_666 . -9.0(3)
O1 Sn1 N1 N2 . . -6.9(2)
C1 Sn1 N1 N2 . . 95.9(3)
C2 Sn1 N1 N2 . . -112.3(3)
O2 Sn1 N1 N2 3_666 . 174.7(2)
C5 N1 N2 C7 . . -1.2(4)
Sn1 N1 N2 C7 . . -176.1(2)
C5 N1 N2 Sn2 . . -177.7(2)
Sn1 N1 N2 Sn2 . . 7.5(3)
O1 Sn2 N2 C7 . . -179.2(3)
C4 Sn2 N2 C7 . . -61.3(3)
C3 Sn2 N2 C7 . . 67.2(3)
O2 Sn2 N2 C7 . . -174.1(3)
O1 Sn2 N2 N1 . . -3.4(3)
C4 Sn2 N2 N1 . . 114.5(3)
C3 Sn2 N2 N1 . . -117.0(3)
O2 Sn2 N2 N1 . . 1.7(4)
N2 N1 C5 N3 . . 0.3(4)
Sn1 N1 C5 N3 . . 173.6(2)
C7 N3 C5 N1 . . 0.7(4)
C6 N3 C5 N1 . . -178.0(4)
N1 N2 C7 N3 . . 1.7(4)
Sn2 N2 C7 N3 . . 177.9(2)
N1 N2 C7 S1 . . -177.6(3)
Sn2 N2 C7 S1 . . -1.3(5)
C5 N3 C7 N2 . . -1.5(4)
C6 N3 C7 N2 . . 177.3(3)
C5 N3 C7 S1 . . 177.8(3)
C6 N3 C7 S1 . . -3.4(5)
Sn2 O2 C8 C9 . . -112.7(3)
Sn1 O2 C8 C9 3_666 . 76.5(4)
